data_7135172
loop_
_publ_author_name
'Wang, Deliang'
'Wu, Hongzhuo'
'Lin, Songwang'
'Wang, Kangfan'
'Wang, Dong'
'Xiong, Yu'
'Tang, Ben Zhong'

_publ_section_title
;
 Manipulating RTP properties of the same organic molecule by polymorphic
 engineering.
;
_journal_name_full 'Chemical communications (Cambridge, England)'
_journal_paper_doi 10.1039/d5cc05774d
_journal_year 2025
_chemical_formula_moiety 'C19 H13 N O2, C2 H6 O'
_chemical_formula_sum 'C21 H19 N O3'
_chemical_formula_weight 333.37
_space_group_crystal_system monoclinic
_space_group_IT_number 14
_space_group_name_Hall '-P 2ybc'
_space_group_name_H-M_alt 'P 1 21/c 1'
_atom_sites_solution_hydrogens geom
_atom_sites_solution_primary direct
_audit_block_doi 10.5517/ccdc.csd.cc2pmfc4
_audit_creation_date 2017-05-23
_audit_creation_method
;
Olex2 1.2
(compiled 2017.03.28 svn.r3405 for OlexSys, GUI svn.r5337)
;
_audit_update_record
;
2025-09-25 deposited with the CCDC.	2025-11-14 downloaded from the CCDC.
;
_cell_angle_alpha 90
_cell_angle_beta 100.7347(13)
_cell_angle_gamma 90
_cell_formula_units_Z 8
_cell_length_a 8.52527(11)
_cell_length_b 26.3892(3)
_cell_length_c 15.8287(2)
_cell_measurement_reflns_used 5479
_cell_measurement_temperature 220.00(10)
_cell_measurement_theta_max 75.5100
_cell_measurement_theta_min 4.3750
_cell_volume 3498.74(8)
_computing_cell_refinement 'CrysAlisPro 1.171.38.46 (Rigaku OD, 2015)'
_computing_data_collection 'CrysAlisPro 1.171.38.46 (Rigaku OD, 2015)'
_computing_data_reduction 'CrysAlisPro 1.171.38.46 (Rigaku OD, 2015)'
_computing_molecular_graphics 'Olex2 (Dolomanov et al., 2009)'
_computing_publication_material 'Olex2 (Dolomanov et al., 2009)'
_computing_structure_refinement 'ShelXL (Sheldrick, 2015)'
_computing_structure_solution 'ShelXS (Sheldrick, 2008)'
_diffrn_ambient_environment N~2~
_diffrn_ambient_temperature 220.00(10)
_diffrn_detector 'CCD plate'
_diffrn_detector_area_resol_mean 10.3577
_diffrn_detector_type Atlas
_diffrn_measured_fraction_theta_full 0.989
_diffrn_measured_fraction_theta_max 0.989
_diffrn_measurement_details
;
List of Runs (angles in degrees, time in seconds):

  # Type    Start    End  Width  t~exp~   \w     \q     \k     \f   Frames
#--------------------------------------------------------------------------
  1  \w     38.00 117.00   1.00    3.00    --  110.57 -61.00-150.00   79
  2  \w     20.00 110.00   1.00    1.50    --   40.57  37.00 -60.00   90
  3  \w     56.00 115.00   1.00    3.00    --  110.57-111.00-120.00   59
  4  \w     48.00 107.00   1.00    3.00    --  110.57 -94.00   0.00   59
  5  \w     46.00 134.00   1.00    3.00    --  110.57 -45.00 -30.00   88
  6  \w     86.00 176.00   1.00    3.00    --  110.57  30.00 150.00   90
  7  \w    -95.00  -3.00   1.00    1.50    --  -40.57 125.00 -60.00   92
;
_diffrn_measurement_device 'kappa diffractometer'
_diffrn_measurement_device_type 'SuperNova, Dual, Cu at zero, Atlas'
_diffrn_measurement_method '\w scans'
_diffrn_orient_matrix_type 'CrysAlisPro convention (1999,Acta A55,543-557)'
_diffrn_orient_matrix_UB_11 0.1666856000
_diffrn_orient_matrix_UB_12 -0.0183219000
_diffrn_orient_matrix_UB_13 -0.0107632000
_diffrn_orient_matrix_UB_21 -0.0635361000
_diffrn_orient_matrix_UB_22 -0.0095410000
_diffrn_orient_matrix_UB_23 -0.0962820000
_diffrn_orient_matrix_UB_31 0.0448127000
_diffrn_orient_matrix_UB_32 0.0546289000
_diffrn_orient_matrix_UB_33 -0.0205077000
_diffrn_radiation_monochromator mirror
_diffrn_radiation_probe x-ray
_diffrn_radiation_type CuK\a
_diffrn_radiation_wavelength 1.54184
_diffrn_reflns_av_R_equivalents 0.0167
_diffrn_reflns_av_unetI/netI 0.0242
_diffrn_reflns_Laue_measured_fraction_full 0.989
_diffrn_reflns_Laue_measured_fraction_max 0.989
_diffrn_reflns_limit_h_max 10
_diffrn_reflns_limit_h_min -6
_diffrn_reflns_limit_k_max 31
_diffrn_reflns_limit_k_min -21
_diffrn_reflns_limit_l_max 16
_diffrn_reflns_limit_l_min -18
_diffrn_reflns_number 10672
_diffrn_reflns_point_group_measured_fraction_full 0.989
_diffrn_reflns_point_group_measured_fraction_max 0.989
_diffrn_reflns_theta_full 66.500
_diffrn_reflns_theta_max 67.499
_diffrn_reflns_theta_min 4.394
_diffrn_source 'micro-focus sealed X-ray tube'
_diffrn_source_current 0.80
_diffrn_source_power 0.040
_diffrn_source_target Cu
_diffrn_source_type 'SuperNova (Cu) X-ray Source'
_diffrn_source_voltage 50
_exptl_absorpt_coefficient_mu 0.683
_exptl_absorpt_correction_T_max 1.00000
_exptl_absorpt_correction_T_min 0.89795
_exptl_absorpt_correction_type multi-scan
_exptl_absorpt_process_details
;
CrysAlisPro 1.171.38.46 (Rigaku Oxford Diffraction, 2015)
Empirical absorption correction using spherical harmonics,
 implemented in SCALE3 ABSPACK scaling algorithm.
;
_exptl_crystal_colour colourless
_exptl_crystal_colour_primary colourless
_exptl_crystal_density_diffrn 1.266
_exptl_crystal_density_method 'not measured'
_exptl_crystal_description block
_exptl_crystal_F_000 1408
_exptl_crystal_size_max 0.3
_exptl_crystal_size_mid 0.18
_exptl_crystal_size_min 0.15
_refine_diff_density_max 0.388
_refine_diff_density_min -0.247
_refine_diff_density_rms 0.032
_refine_ls_extinction_coef 0.0033(3)
_refine_ls_extinction_expression Fc^*^=kFc[1+0.001xFc^2^\l^3^/sin(2\q)]^-1/4^
_refine_ls_extinction_method 'SHELXL-2014/7 (Sheldrick 2014'
_refine_ls_goodness_of_fit_ref 1.001
_refine_ls_hydrogen_treatment constr
_refine_ls_matrix_type full
_refine_ls_number_parameters 465
_refine_ls_number_reflns 6229
_refine_ls_number_restraints 0
_refine_ls_restrained_S_all 1.001
_refine_ls_R_factor_all 0.0481
_refine_ls_R_factor_gt 0.0410
_refine_ls_shift/su_max 0.001
_refine_ls_shift/su_mean 0.000
_refine_ls_structure_factor_coef Fsqd
_refine_ls_weighting_details 'w=1/[\s^2^(Fo^2^)+(0.0890P)^2^+0.3500P] where P=(Fo^2^+2Fc^2^)/3'
_refine_ls_weighting_scheme calc
_refine_ls_wR_factor_gt 0.1257
_refine_ls_wR_factor_ref 0.1328
_reflns_Friedel_coverage 0.000
_reflns_number_gt 5328
_reflns_number_total 6229
_reflns_threshold_expression 'I > 2\s(I)'
_cod_data_source_file d5cc05774d2.cif
_cod_data_source_block zz26cult
_cod_original_cell_volume 3498.73(8)
_cod_database_code 7135172
_shelx_shelxl_version_number 2014/7
_shelx_space_group_comment
;
The symmetry employed for this shelxl refinement is uniquely defined
by the following loop, which should always be used as a source of
symmetry information in preference to the above space-group names.
They are only intended as comments.
;
_reflns_odcompleteness_completeness 98.71
_reflns_odcompleteness_iscentric 1
_reflns_odcompleteness_theta 68.13
_olex2_refinement_description
;
1. Fixed Uiso
 At 1.2 times of:
  All C(H) groups, All C(H,H) groups
 At 1.5 times of:
  All C(H,H,H) groups, All C(H,H,H,H,H,H) groups, All O(H) groups
2. Others
 Fixed Sof: C31A(0.8) H31A(0.8) H31B(0.8) C31B(0.2) H31C(0.2) H31D(0.2)
 H32A(0.8) H32B(0.8) H32C(0.8) H32D(0.2) H32E(0.2) H32F(0.2)
3.a Secondary CH2 refined with riding coordinates:
 C31(H31E,H31F), C31A(H31A,H31B), C31B(H31C,H31D)
3.b Me refined with riding coordinates:
 C32A(H32A,H32B,H32C), C32A(H32D,H32E,H32F)
3.c Aromatic/amide H refined with riding coordinates:
 C3(H3), C4(H4), C5(H5), C6(H6), C12(H12), C13(H13), C14(H14), C15(H15),
 C18(H18), C19(H19), C20(H20), C21(H21), C3A(H3A), C4A(H4A), C5A(H5A), C6A(H6A),
  C12A(H12A), C13A(H13A), C14A(H14A), C15A(H15A), C18A(H18A), C19A(H19A),
 C20A(H20A), C21A(H21A)
3.d Tetrahedral OH refined with riding coordinates:
 O3A(H3AA)
3.e Idealised Me refined as rotating group:
 C32(H32G,H32H,H32I)
3.f Idealised tetrahedral OH refined as rotating group:
 O2(H2), O3(H3B), O2A(H2A)
;
_olex2_date_sample_data_collection 2017-04-19
_olex2_submission_special_instructions 'No special instructions were received'
_oxdiff_exptl_absorpt_empirical_details
;
Empirical correction (ABSPACK) includes:
- Absorption correction using spherical harmonics
- Frame scaling
;
_oxdiff_exptl_absorpt_empirical_full_max 1.218
_oxdiff_exptl_absorpt_empirical_full_min 0.834

loop_
_space_group_symop_operation_xyz
'x, y, z'
'-x, y+1/2, -z+1/2'
'-x, -y, -z'
'x, -y-1/2, z-1/2'

loop_
_atom_site_label
_atom_site_type_symbol
_atom_site_fract_x
_atom_site_fract_y
_atom_site_fract_z
_atom_site_U_iso_or_equiv
_atom_site_adp_type
_atom_site_occupancy
_atom_site_site_symmetry_order
_atom_site_calc_flag
_atom_site_refinement_flags_posn
_atom_site_refinement_flags_adp
_atom_site_refinement_flags_occupancy
_atom_site_disorder_assembly
_atom_site_disorder_group
O1 O 0.44627(15) 0.61996(4) 0.25638(9) 0.0582(3) Uani 1 1 d . . . . .
O2 O 0.49574(13) 0.55791(4) 0.17100(7) 0.0507(3) Uani 1 1 d . . . . .
H2 H 0.4130 0.5459 0.1835 0.076 Uiso 1 1 calc GR . . . .
N1 N 0.62653(13) 0.70854(4) 0.24931(7) 0.0357(3) Uani 1 1 d . . . . .
C1 C 0.68371(16) 0.62337(5) 0.19647(9) 0.0364(3) Uani 1 1 d . . . . .
C2 C 0.72973(16) 0.67335(5) 0.21887(9) 0.0357(3) Uani 1 1 d . . . . .
C3 C 0.87991(17) 0.69059(6) 0.20966(10) 0.0442(3) Uani 1 1 d . . . . .
H3 H 0.9100 0.7242 0.2245 0.053 Uiso 1 1 calc R . . . .
C4 C 0.98492(18) 0.65888(6) 0.17895(11) 0.0504(4) Uani 1 1 d . . . . .
H4 H 1.0872 0.6705 0.1744 0.061 Uiso 1 1 calc R . . . .
C5 C 0.9394(2) 0.60989(6) 0.15479(11) 0.0515(4) Uani 1 1 d . . . . .
H5 H 1.0099 0.5884 0.1326 0.062 Uiso 1 1 calc R . . . .
C6 C 0.79071(19) 0.59249(5) 0.16320(10) 0.0445(3) Uani 1 1 d . . . . .
H6 H 0.7607 0.5592 0.1462 0.053 Uiso 1 1 calc R . . . .
C7 C 0.52939(17) 0.60101(5) 0.21126(9) 0.0369(3) Uani 1 1 d . . . . .
C11 C 0.48431(15) 0.72735(5) 0.20241(9) 0.0338(3) Uani 1 1 d . . . . .
C12 C 0.40469(17) 0.71416(5) 0.12077(9) 0.0397(3) Uani 1 1 d . . . . .
H12 H 0.4443 0.6888 0.0887 0.048 Uiso 1 1 calc R . . . .
C13 C 0.26445(18) 0.73985(6) 0.08823(10) 0.0466(4) Uani 1 1 d . . . . .
H13 H 0.2085 0.7318 0.0329 0.056 Uiso 1 1 calc R . . . .
C14 C 0.20468(18) 0.77724(6) 0.13567(12) 0.0511(4) Uani 1 1 d . . . . .
H14 H 0.1086 0.7937 0.1124 0.061 Uiso 1 1 calc R . . . .
C15 C 0.28538(18) 0.79036(6) 0.21663(11) 0.0466(4) Uani 1 1 d . . . . .
H15 H 0.2451 0.8157 0.2484 0.056 Uiso 1 1 calc R . . . .
C16 C 0.42735(16) 0.76550(5) 0.25076(9) 0.0363(3) Uani 1 1 d . . . . .
C17 C 0.54106(16) 0.77033(5) 0.32998(9) 0.0376(3) Uani 1 1 d . . . . .
C18 C 0.55263(19) 0.80216(6) 0.40160(11) 0.0490(4) Uani 1 1 d . . . . .
H18 H 0.4732 0.8264 0.4047 0.059 Uiso 1 1 calc R . . . .
C19 C 0.6824(2) 0.79737(7) 0.46759(11) 0.0550(4) Uani 1 1 d . . . . .
H19 H 0.6923 0.8190 0.5155 0.066 Uiso 1 1 calc R . . . .
C20 C 0.7990(2) 0.76084(7) 0.46413(10) 0.0526(4) Uani 1 1 d . . . . .
H20 H 0.8849 0.7578 0.5106 0.063 Uiso 1 1 calc R . . . .
C21 C 0.79172(18) 0.72898(6) 0.39411(10) 0.0441(3) Uani 1 1 d . . . . .
H21 H 0.8710 0.7045 0.3921 0.053 Uiso 1 1 calc R . . . .
C22 C 0.66253(16) 0.73460(5) 0.32683(9) 0.0354(3) Uani 1 1 d . . . . .
O3 O 0.22962(17) 0.61361(6) 0.36535(10) 0.0741(4) Uani 1 1 d . . . . .
H3B H 0.2897 0.6093 0.3303 0.111 Uiso 1 1 calc GR . . . .
C31 C 0.2642(2) 0.66195(8) 0.40779(15) 0.0711(5) Uani 1 1 d . . . . .
H31E H 0.1842 0.6691 0.4433 0.085 Uiso 1 1 calc R . . . .
H31F H 0.2581 0.6888 0.3645 0.085 Uiso 1 1 calc R . . . .
C32 C 0.4228(3) 0.66187(9) 0.46172(15) 0.0784(6) Uani 1 1 d . . . . .
H32G H 0.4296 0.6349 0.5038 0.118 Uiso 1 1 calc GR . . . .
H32H H 0.4419 0.6942 0.4911 0.118 Uiso 1 1 calc GR . . . .
H32I H 0.5025 0.6565 0.4261 0.118 Uiso 1 1 calc GR . . . .
O1A O 0.03157(15) 0.50803(4) 0.30002(8) 0.0578(3) Uani 1 1 d . . . . .
O2A O -0.02430(18) 0.56779(6) 0.38737(10) 0.0789(5) Uani 1 1 d . . . . .
H2A H 0.0632 0.5790 0.3802 0.118 Uiso 1 1 calc GR . . . .
N1A N -0.16503(14) 0.42418(4) 0.27669(7) 0.0380(3) Uani 1 1 d . . . . .
C1A C -0.21116(17) 0.50250(5) 0.35428(8) 0.0381(3) Uani 1 1 d . . . . .
C2A C -0.26121(17) 0.45509(5) 0.32034(8) 0.0371(3) Uani 1 1 d . . . . .
C3A C -0.41191(19) 0.43694(6) 0.32597(10) 0.0467(4) Uani 1 1 d . . . . .
H3A H -0.4442 0.4048 0.3036 0.056 Uiso 1 1 calc R . . . .
C4A C -0.5147(2) 0.46580(7) 0.36426(11) 0.0537(4) Uani 1 1 d . . . . .
H4A H -0.6171 0.4535 0.3672 0.064 Uiso 1 1 calc R . . . .
C5A C -0.4668(2) 0.51265(7) 0.39817(10) 0.0516(4) Uani 1 1 d . . . . .
H5A H -0.5365 0.5323 0.4242 0.062 Uiso 1 1 calc R . . . .
C6A C -0.3163(2) 0.53062(6) 0.39393(10) 0.0466(4) Uani 1 1 d . . . . .
H6A H -0.2839 0.5623 0.4181 0.056 Uiso 1 1 calc R . . . .
C7A C -0.05516(19) 0.52529(6) 0.34465(9) 0.0430(3) Uani 1 1 d . . . . .
C11A C -0.02797(16) 0.39774(5) 0.31262(10) 0.0385(3) Uani 1 1 d . . . . .
C12A C 0.04700(18) 0.39449(6) 0.39812(10) 0.0455(3) Uani 1 1 d . . . . .
H12A H 0.0086 0.4122 0.4416 0.055 Uiso 1 1 calc R . . . .
C13A C 0.1808(2) 0.36392(6) 0.41647(12) 0.0548(4) Uani 1 1 d . . . . .
H13A H 0.2340 0.3606 0.4738 0.066 Uiso 1 1 calc R . . . .
C14A C 0.2389(2) 0.33777(6) 0.35153(14) 0.0617(5) Uani 1 1 d . . . . .
H14A H 0.3308 0.3175 0.3659 0.074 Uiso 1 1 calc R . . . .
C15A C 0.1635(2) 0.34134(6) 0.26749(13) 0.0540(4) Uani 1 1 d . . . . .
H15A H 0.2031 0.3236 0.2244 0.065 Uiso 1 1 calc R . . . .
C16A C 0.02780(17) 0.37141(5) 0.24640(10) 0.0421(3) Uani 1 1 d . . . . .
C17A C -0.08075(18) 0.38289(5) 0.16725(10) 0.0409(3) Uani 1 1 d . . . . .
C18A C -0.0903(2) 0.36898(6) 0.08095(11) 0.0519(4) Uani 1 1 d . . . . .
H18A H -0.0148 0.3467 0.0650 0.062 Uiso 1 1 calc R . . . .
C19A C -0.2114(2) 0.38833(7) 0.01992(11) 0.0549(4) Uani 1 1 d . . . . .
H19A H -0.2183 0.3790 -0.0380 0.066 Uiso 1 1 calc R . . . .
C20A C -0.3243(2) 0.42150(7) 0.04221(10) 0.0529(4) Uani 1 1 d . . . . .
H20A H -0.4057 0.4342 -0.0009 0.063 Uiso 1 1 calc R . . . .
C21A C -0.31822(19) 0.43602(6) 0.12704(10) 0.0458(4) Uani 1 1 d . . . . .
H21A H -0.3935 0.4586 0.1423 0.055 Uiso 1 1 calc R . . . .
C22A C -0.19687(17) 0.41588(5) 0.18841(9) 0.0381(3) Uani 1 1 d . . . . .
O3A O 0.23050(14) 0.51553(5) 0.18397(8) 0.0607(3) Uani 1 1 d . . . . .
H3AA H 0.1785 0.5152 0.2234 0.091 Uiso 1 1 calc R . . A 1
C31A C 0.1439(3) 0.48864(9) 0.11104(17) 0.0554(5) Uani 0.8 1 d . . P B 1
H31A H 0.0551 0.4704 0.1287 0.066 Uiso 0.8 1 calc R . P B 1
H31B H 0.0982 0.5133 0.0670 0.066 Uiso 0.8 1 calc R . P B 1
C31B C 0.2103(15) 0.4685(3) 0.1527(6) 0.061(2) Uani 0.2 1 d . . P B 2
H31C H 0.0991 0.4595 0.1537 0.073 Uiso 0.2 1 calc R . P B 2
H31D H 0.2762 0.4466 0.1951 0.073 Uiso 0.2 1 calc R . P B 2
C32A C 0.2381(3) 0.45327(11) 0.07397(18) 0.0933(8) Uani 1 1 d . . . . .
H32A H 0.1720 0.4367 0.0253 0.140 Uiso 0.8 1 calc R . P B 1
H32B H 0.3248 0.4710 0.0548 0.140 Uiso 0.8 1 calc R . P B 1
H32C H 0.2816 0.4281 0.1166 0.140 Uiso 0.8 1 calc R . P B 1
H32D H 0.2146 0.4174 0.0663 0.140 Uiso 0.2 1 calc R . P B 2
H32E H 0.1702 0.4724 0.0291 0.140 Uiso 0.2 1 calc R . P B 2
H32F H 0.3492 0.4593 0.0709 0.140 Uiso 0.2 1 calc R . P B 2

loop_
_atom_site_aniso_label
_atom_site_aniso_U_11
_atom_site_aniso_U_22
_atom_site_aniso_U_33
_atom_site_aniso_U_23
_atom_site_aniso_U_13
_atom_site_aniso_U_12
O1 0.0631(7) 0.0415(6) 0.0818(8) -0.0095(6) 0.0438(6) -0.0049(5)
O2 0.0526(6) 0.0506(6) 0.0525(6) -0.0148(5) 0.0195(5) -0.0112(5)
N1 0.0345(6) 0.0309(5) 0.0417(6) -0.0018(5) 0.0074(5) 0.0050(4)
C1 0.0406(7) 0.0329(6) 0.0371(7) 0.0038(5) 0.0110(6) 0.0060(5)
C2 0.0359(7) 0.0334(6) 0.0388(7) 0.0036(5) 0.0098(5) 0.0068(5)
C3 0.0407(7) 0.0377(7) 0.0557(9) 0.0040(6) 0.0130(6) 0.0011(6)
C4 0.0399(8) 0.0502(9) 0.0653(10) 0.0097(7) 0.0206(7) 0.0061(6)
C5 0.0516(9) 0.0465(8) 0.0629(10) 0.0050(7) 0.0276(8) 0.0155(7)
C6 0.0516(8) 0.0348(7) 0.0512(9) 0.0012(6) 0.0200(7) 0.0078(6)
C7 0.0429(7) 0.0324(6) 0.0366(7) 0.0028(5) 0.0106(6) 0.0051(5)
C11 0.0322(6) 0.0280(6) 0.0423(7) 0.0023(5) 0.0095(5) 0.0015(5)
C12 0.0404(7) 0.0359(7) 0.0434(8) -0.0032(6) 0.0092(6) 0.0019(6)
C13 0.0420(8) 0.0452(8) 0.0490(8) 0.0021(7) -0.0004(6) -0.0005(6)
C14 0.0382(8) 0.0437(8) 0.0679(10) 0.0032(7) 0.0008(7) 0.0086(6)
C15 0.0404(7) 0.0360(7) 0.0633(10) -0.0060(7) 0.0097(7) 0.0083(6)
C16 0.0356(7) 0.0288(6) 0.0462(8) -0.0007(5) 0.0122(6) -0.0003(5)
C17 0.0374(7) 0.0344(7) 0.0431(7) -0.0016(6) 0.0128(6) -0.0018(5)
C18 0.0492(8) 0.0457(8) 0.0554(9) -0.0135(7) 0.0181(7) -0.0019(6)
C19 0.0566(9) 0.0632(10) 0.0465(9) -0.0163(8) 0.0134(7) -0.0122(8)
C20 0.0478(9) 0.0654(10) 0.0430(8) -0.0009(7) 0.0042(7) -0.0102(7)
C21 0.0396(7) 0.0450(8) 0.0474(8) 0.0032(6) 0.0072(6) -0.0013(6)
C22 0.0357(7) 0.0325(6) 0.0391(7) 0.0012(5) 0.0097(5) -0.0025(5)
O3 0.0648(8) 0.0846(10) 0.0804(9) -0.0369(8) 0.0329(7) -0.0329(7)
C31 0.0592(11) 0.0698(12) 0.0840(14) -0.0200(11) 0.0124(10) -0.0033(9)
C32 0.0719(13) 0.0821(14) 0.0778(14) -0.0157(12) 0.0054(11) -0.0047(11)
O1A 0.0615(7) 0.0463(6) 0.0755(8) -0.0099(5) 0.0384(6) -0.0071(5)
O2A 0.0820(10) 0.0809(9) 0.0858(10) -0.0486(8) 0.0467(8) -0.0401(8)
N1A 0.0411(6) 0.0373(6) 0.0360(6) -0.0058(5) 0.0085(5) 0.0016(5)
C1A 0.0452(8) 0.0412(7) 0.0301(6) -0.0011(5) 0.0124(6) 0.0000(6)
C2A 0.0416(7) 0.0386(7) 0.0323(7) 0.0008(5) 0.0105(5) 0.0032(6)
C3A 0.0467(8) 0.0454(8) 0.0498(9) -0.0017(7) 0.0137(7) -0.0049(6)
C4A 0.0450(8) 0.0643(10) 0.0560(9) 0.0061(8) 0.0206(7) 0.0006(7)
C5A 0.0556(9) 0.0578(9) 0.0478(9) 0.0034(7) 0.0265(7) 0.0124(7)
C6A 0.0601(9) 0.0432(8) 0.0400(8) -0.0045(6) 0.0188(7) 0.0017(7)
C7A 0.0517(8) 0.0421(7) 0.0376(7) -0.0044(6) 0.0147(6) -0.0046(6)
C11A 0.0386(7) 0.0299(6) 0.0478(8) -0.0026(5) 0.0105(6) -0.0049(5)
C12A 0.0459(8) 0.0385(7) 0.0508(9) -0.0025(6) 0.0058(7) -0.0053(6)
C13A 0.0481(9) 0.0426(8) 0.0685(11) 0.0027(8) -0.0031(8) -0.0029(7)
C14A 0.0444(9) 0.0406(8) 0.0968(14) -0.0039(9) 0.0044(9) 0.0049(7)
C15A 0.0480(9) 0.0375(8) 0.0788(12) -0.0105(8) 0.0176(8) 0.0013(6)
C16A 0.0428(7) 0.0288(6) 0.0580(9) -0.0081(6) 0.0179(6) -0.0069(5)
C17A 0.0471(8) 0.0313(6) 0.0484(8) -0.0082(6) 0.0192(6) -0.0098(6)
C18A 0.0636(10) 0.0421(8) 0.0571(9) -0.0172(7) 0.0296(8) -0.0129(7)
C19A 0.0715(11) 0.0558(9) 0.0408(8) -0.0117(7) 0.0190(8) -0.0190(8)
C20A 0.0636(10) 0.0552(9) 0.0402(8) 0.0000(7) 0.0105(7) -0.0112(8)
C21A 0.0531(9) 0.0439(8) 0.0413(8) -0.0009(6) 0.0104(7) -0.0023(6)
C22A 0.0463(7) 0.0331(6) 0.0373(7) -0.0040(5) 0.0141(6) -0.0079(6)
O3A 0.0534(7) 0.0755(8) 0.0578(7) -0.0148(6) 0.0224(6) -0.0179(6)
C31A 0.0473(11) 0.0539(13) 0.0660(14) -0.0119(11) 0.0133(10) -0.0125(10)
C31B 0.091(7) 0.034(4) 0.057(5) 0.008(4) 0.013(5) -0.010(4)
C32A 0.0674(13) 0.1083(19) 0.1075(19) -0.0484(16) 0.0250(13) -0.0151(13)

loop_
_atom_type_symbol
_atom_type_description
_atom_type_scat_dispersion_real
_atom_type_scat_dispersion_imag
_atom_type_scat_source
C C 0.0181 0.0091 'International Tables Vol C Tables 4.2.6.8 and 6.1.1.4'
H H 0.0000 0.0000 'International Tables Vol C Tables 4.2.6.8 and 6.1.1.4'
N N 0.0311 0.0180 'International Tables Vol C Tables 4.2.6.8 and 6.1.1.4'
O O 0.0492 0.0322 'International Tables Vol C Tables 4.2.6.8 and 6.1.1.4'

loop_
_geom_angle_atom_site_label_1
_geom_angle_atom_site_label_2
_geom_angle_atom_site_label_3
_geom_angle
_geom_angle_site_symmetry_1
_geom_angle_site_symmetry_3
_geom_angle_publ_flag
C11 N1 C2 125.79(11) . . ?
C11 N1 C22 108.78(11) . . ?
C22 N1 C2 124.94(11) . . ?
C2 C1 C7 122.87(12) . . ?
C6 C1 C2 118.18(13) . . ?
C6 C1 C7 118.86(12) . . ?
C1 C2 N1 122.52(12) . . ?
C3 C2 N1 117.44(12) . . ?
C3 C2 C1 120.02(13) . . ?
C4 C3 C2 120.59(14) . . ?
C3 C4 C5 119.84(14) . . ?
C6 C5 C4 120.07(14) . . ?
C5 C6 C1 121.25(14) . . ?
O1 C7 O2 123.33(13) . . ?
O1 C7 C1 124.02(13) . . ?
O2 C7 C1 112.64(12) . . ?
N1 C11 C16 108.69(12) . . ?
C12 C11 N1 129.39(12) . . ?
C12 C11 C16 121.90(12) . . ?
C13 C12 C11 117.48(13) . . ?
C12 C13 C14 121.50(14) . . ?
C15 C14 C13 120.59(14) . . ?
C14 C15 C16 119.21(14) . . ?
C11 C16 C17 107.03(12) . . ?
C15 C16 C11 119.30(13) . . ?
C15 C16 C17 133.66(13) . . ?
C18 C17 C16 133.84(13) . . ?
C18 C17 C22 119.29(14) . . ?
C22 C17 C16 106.85(12) . . ?
C19 C18 C17 118.96(15) . . ?
C18 C19 C20 120.76(15) . . ?
C21 C20 C19 121.75(15) . . ?
C20 C21 C22 117.37(14) . . ?
N1 C22 C17 108.64(12) . . ?
C21 C22 N1 129.54(13) . . ?
C21 C22 C17 121.82(13) . . ?
O3 C31 C32 110.93(18) . . ?
C11A N1A C2A 127.30(11) . . ?
C11A N1A C22A 108.93(11) . . ?
C22A N1A C2A 123.77(12) . . ?
C2A C1A C6A 118.19(13) . . ?
C2A C1A C7A 122.39(13) . . ?
C6A C1A C7A 119.29(13) . . ?
C1A C2A N1A 122.53(13) . . ?
C3A C2A N1A 117.17(13) . . ?
C3A C2A C1A 120.27(13) . . ?
C4A C3A C2A 120.48(15) . . ?
C5A C4A C3A 119.87(15) . . ?
C4A C5A C6A 119.96(14) . . ?
C5A C6A C1A 121.20(15) . . ?
O1A C7A O2A 122.71(15) . . ?
O1A C7A C1A 124.33(14) . . ?
O2A C7A C1A 112.90(13) . . ?
N1A C11A C16A 108.50(13) . . ?
C12A C11A N1A 129.06(13) . . ?
C12A C11A C16A 122.42(14) . . ?
C13A C12A C11A 116.94(15) . . ?
C12A C13A C14A 121.54(17) . . ?
C15A C14A C13A 120.82(15) . . ?
C14A C15A C16A 119.42(16) . . ?
C11A C16A C17A 106.90(13) . . ?
C15A C16A C11A 118.86(15) . . ?
C15A C16A C17A 134.23(15) . . ?
C18A C17A C16A 134.56(15) . . ?
C18A C17A C22A 118.62(15) . . ?
C22A C17A C16A 106.82(12) . . ?
C19A C18A C17A 119.15(16) . . ?
C18A C19A C20A 121.28(15) . . ?
C21A C20A C19A 121.00(16) . . ?
C22A C21A C20A 117.42(15) . . ?
N1A C22A C17A 108.84(13) . . ?
C21A C22A N1A 128.63(13) . . ?
C21A C22A C17A 122.52(14) . . ?
C32A C31A O3A 114.1(2) . . ?
O3A C31B C32A 125.2(7) . . ?

loop_
_geom_bond_atom_site_label_1
_geom_bond_atom_site_label_2
_geom_bond_distance
_geom_bond_site_symmetry_2
_geom_bond_publ_flag
O1 C7 1.2044(18) . ?
O2 C7 1.3093(17) . ?
N1 C2 1.4236(17) . ?
N1 C11 1.3901(17) . ?
N1 C22 1.3901(17) . ?
C1 C2 1.4026(19) . ?
C1 C6 1.3974(19) . ?
C1 C7 1.4996(19) . ?
C2 C3 1.392(2) . ?
C3 C4 1.379(2) . ?
C4 C5 1.383(2) . ?
C5 C6 1.377(2) . ?
C11 C12 1.3875(19) . ?
C11 C16 1.4046(19) . ?
C12 C13 1.387(2) . ?
C13 C14 1.393(2) . ?
C14 C15 1.381(2) . ?
C15 C16 1.394(2) . ?
C16 C17 1.441(2) . ?
C17 C18 1.400(2) . ?
C17 C22 1.4082(19) . ?
C18 C19 1.378(2) . ?
C19 C20 1.393(3) . ?
C20 C21 1.383(2) . ?
C21 C22 1.390(2) . ?
O3 C31 1.446(2) . ?
C31 C32 1.459(3) . ?
O1A C7A 1.2032(18) . ?
O2A C7A 1.3109(19) . ?
N1A C2A 1.4234(17) . ?
N1A C11A 1.3886(18) . ?
N1A C22A 1.3903(18) . ?
C1A C2A 1.397(2) . ?
C1A C6A 1.399(2) . ?
C1A C7A 1.493(2) . ?
C2A C3A 1.389(2) . ?
C3A C4A 1.383(2) . ?
C4A C5A 1.379(3) . ?
C5A C6A 1.382(2) . ?
C11A C12A 1.387(2) . ?
C11A C16A 1.412(2) . ?
C12A C13A 1.383(2) . ?
C13A C14A 1.403(3) . ?
C14A C15A 1.369(3) . ?
C15A C16A 1.391(2) . ?
C16A C17A 1.444(2) . ?
C17A C18A 1.402(2) . ?
C17A C22A 1.405(2) . ?
C18A C19A 1.374(3) . ?
C19A C20A 1.394(3) . ?
C20A C21A 1.388(2) . ?
C21A C22A 1.386(2) . ?
O3A C31A 1.437(3) . ?
O3A C31B 1.336(9) . ?
C31A C32A 1.427(3) . ?
C31B C32A 1.371(10) . ?

loop_
_geom_hbond_atom_site_label_D
_geom_hbond_atom_site_label_H
_geom_hbond_atom_site_label_A
_geom_hbond_distance_DH
_geom_hbond_distance_HA
_geom_hbond_distance_DA
_geom_hbond_angle_DHA
_geom_hbond_site_symmetry_A
O2 H2 O3A 0.83 1.75 2.5649(15) 166.0 .
O3 H3B O1 0.83 1.95 2.7570(17) 163.1 .
O2A H2A O3 0.83 1.74 2.5593(18) 169.2 .
O3A H3AA O1A 0.83 1.91 2.7295(16) 169.8 .

loop_
_geom_torsion_atom_site_label_1
_geom_torsion_atom_site_label_2
_geom_torsion_atom_site_label_3
_geom_torsion_atom_site_label_4
_geom_torsion
_geom_torsion_site_symmetry_1
_geom_torsion_site_symmetry_2
_geom_torsion_site_symmetry_3
_geom_torsion_site_symmetry_4
_geom_torsion_publ_flag
N1 C2 C3 C4 -178.75(14) . . . . ?
N1 C11 C12 C13 -178.91(13) . . . . ?
N1 C11 C16 C15 179.75(13) . . . . ?
N1 C11 C16 C17 0.64(15) . . . . ?
C1 C2 C3 C4 -0.3(2) . . . . ?
C2 N1 C11 C12 5.6(2) . . . . ?
C2 N1 C11 C16 -172.94(12) . . . . ?
C2 N1 C22 C17 172.80(12) . . . . ?
C2 N1 C22 C21 -7.8(2) . . . . ?
C2 C1 C6 C5 1.9(2) . . . . ?
C2 C1 C7 O1 -13.8(2) . . . . ?
C2 C1 C7 O2 167.47(13) . . . . ?
C2 C3 C4 C5 1.8(2) . . . . ?
C3 C4 C5 C6 -1.4(3) . . . . ?
C4 C5 C6 C1 -0.4(3) . . . . ?
C6 C1 C2 N1 176.87(13) . . . . ?
C6 C1 C2 C3 -1.5(2) . . . . ?
C6 C1 C7 O1 162.68(15) . . . . ?
C6 C1 C7 O2 -16.07(19) . . . . ?
C7 C1 C2 N1 -6.7(2) . . . . ?
C7 C1 C2 C3 174.97(13) . . . . ?
C7 C1 C6 C5 -174.75(14) . . . . ?
C11 N1 C2 C1 -65.04(18) . . . . ?
C11 N1 C2 C3 113.38(15) . . . . ?
C11 N1 C22 C17 0.48(15) . . . . ?
C11 N1 C22 C21 179.89(14) . . . . ?
C11 C12 C13 C14 -0.5(2) . . . . ?
C11 C16 C17 C18 177.89(16) . . . . ?
C11 C16 C17 C22 -0.34(15) . . . . ?
C12 C11 C16 C15 1.1(2) . . . . ?
C12 C11 C16 C17 -178.02(12) . . . . ?
C12 C13 C14 C15 0.9(3) . . . . ?
C13 C14 C15 C16 -0.4(2) . . . . ?
C14 C15 C16 C11 -0.6(2) . . . . ?
C14 C15 C16 C17 178.22(15) . . . . ?
C15 C16 C17 C18 -1.0(3) . . . . ?
C15 C16 C17 C22 -179.27(15) . . . . ?
C16 C11 C12 C13 -0.5(2) . . . . ?
C16 C17 C18 C19 -178.58(16) . . . . ?
C16 C17 C22 N1 -0.08(15) . . . . ?
C16 C17 C22 C21 -179.55(13) . . . . ?
C17 C18 C19 C20 -1.2(3) . . . . ?
C18 C17 C22 N1 -178.62(13) . . . . ?
C18 C17 C22 C21 1.9(2) . . . . ?
C18 C19 C20 C21 1.6(3) . . . . ?
C19 C20 C21 C22 -0.2(2) . . . . ?
C20 C21 C22 N1 179.14(14) . . . . ?
C20 C21 C22 C17 -1.5(2) . . . . ?
C22 N1 C2 C1 123.94(15) . . . . ?
C22 N1 C2 C3 -57.64(18) . . . . ?
C22 N1 C11 C12 177.83(13) . . . . ?
C22 N1 C11 C16 -0.70(14) . . . . ?
C22 C17 C18 C19 -0.5(2) . . . . ?
N1A C2A C3A C4A -177.29(14) . . . . ?
N1A C11A C12A C13A 178.12(14) . . . . ?
N1A C11A C16A C15A -178.93(13) . . . . ?
N1A C11A C16A C17A 0.27(15) . . . . ?
C1A C2A C3A C4A 0.8(2) . . . . ?
C2A N1A C11A C12A 0.7(2) . . . . ?
C2A N1A C11A C16A 179.04(13) . . . . ?
C2A N1A C22A C17A -178.77(12) . . . . ?
C2A N1A C22A C21A 2.4(2) . . . . ?
C2A C1A C6A C5A -1.2(2) . . . . ?
C2A C1A C7A O1A 8.4(2) . . . . ?
C2A C1A C7A O2A -174.36(15) . . . . ?
C2A C3A C4A C5A -0.9(2) . . . . ?
C3A C4A C5A C6A -0.1(3) . . . . ?
C4A C5A C6A C1A 1.2(2) . . . . ?
C6A C1A C2A N1A 178.22(13) . . . . ?
C6A C1A C2A C3A 0.3(2) . . . . ?
C6A C1A C7A O1A -167.55(15) . . . . ?
C6A C1A C7A O2A 9.7(2) . . . . ?
C7A C1A C2A N1A 2.3(2) . . . . ?
C7A C1A C2A C3A -175.70(14) . . . . ?
C7A C1A C6A C5A 174.87(14) . . . . ?
C11A N1A C2A C1A 72.05(19) . . . . ?
C11A N1A C2A C3A -109.94(16) . . . . ?
C11A N1A C22A C17A 1.15(15) . . . . ?
C11A N1A C22A C21A -177.70(14) . . . . ?
C11A C12A C13A C14A 0.6(2) . . . . ?
C11A C16A C17A C18A 179.70(15) . . . . ?
C11A C16A C17A C22A 0.42(15) . . . . ?
C12A C11A C16A C15A -0.4(2) . . . . ?
C12A C11A C16A C17A 178.77(13) . . . . ?
C12A C13A C14A C15A -0.7(3) . . . . ?
C13A C14A C15A C16A 0.2(3) . . . . ?
C14A C15A C16A C11A 0.4(2) . . . . ?
C14A C15A C16A C17A -178.56(15) . . . . ?
C15A C16A C17A C18A -1.3(3) . . . . ?
C15A C16A C17A C22A 179.44(16) . . . . ?
C16A C11A C12A C13A 0.0(2) . . . . ?
C16A C17A C18A C19A -178.61(15) . . . . ?
C16A C17A C22A N1A -0.96(15) . . . . ?
C16A C17A C22A C21A 177.98(13) . . . . ?
C17A C18A C19A C20A 0.2(2) . . . . ?
C18A C17A C22A N1A 179.63(12) . . . . ?
C18A C17A C22A C21A -1.4(2) . . . . ?
C18A C19A C20A C21A -0.2(2) . . . . ?
C19A C20A C21A C22A -0.6(2) . . . . ?
C20A C21A C22A N1A -179.87(14) . . . . ?
C20A C21A C22A C17A 1.4(2) . . . . ?
C22A N1A C2A C1A -108.05(16) . . . . ?
C22A N1A C2A C3A 69.96(18) . . . . ?
C22A N1A C11A C12A -179.24(14) . . . . ?
C22A N1A C11A C16A -0.87(15) . . . . ?
C22A C17A C18A C19A 0.6(2) . . . . ?
